data_7012908
loop_
_publ_author_name
'Michel M. B\'elomb\'e'
'Justin Nenwa'
'Yves-A. Mbiangu\'e'
'Germain Evina Nnanga'
'Isra\"el-M. Mbomekall\'e'
'Evamarie Hey-Hawkins'
'Peter L\"onnecke'
'F\'elicit\'e Majoumo'

_publ_section_title
;
 Unusual aquation of Ba2+ ions in the solid state: synthesis and X-ray
 structural and spectroscopic characterization of the novel polymeric
 complex salt of empirical formula {Ba6(H2O)17[Cr(ox)3]4}&#x00B7;7H2O
 (ox = oxalate dianion)
;
_journal_issue 11
_journal_name_full 'Dalton Trans.'
_journal_page_first 2117
_journal_page_last 2118
_journal_paper_doi 10.1039/b302489j
_journal_year 2003
_chemical_formula_sum 'C24 H48 Ba6 Cr4 O72'
_chemical_formula_weight 2520.66
_chemical_name_systematic
;
?
;
_space_group_IT_number 2
_symmetry_cell_setting triclinic
_symmetry_space_group_name_Hall '-P 1'
_symmetry_space_group_name_H-M 'P -1'
_atom_sites_solution_hydrogens geom
_atom_sites_solution_primary direct
_atom_sites_solution_secondary difmap
_audit_creation_method SHELXL-97
_cell_angle_alpha 88.8500(10)
_cell_angle_beta 85.8130(10)
_cell_angle_gamma 76.5460(10)
_cell_formula_units_Z 2
_cell_length_a 10.9413(6)
_cell_length_b 17.5954(10)
_cell_length_c 18.5773(10)
_cell_measurement_reflns_used 7157
_cell_measurement_temperature 208(2)
_cell_measurement_theta_max 28.78
_cell_measurement_theta_min 2.20
_cell_volume 3469.0(3)
_computing_cell_refinement 'Bruker SAINT'
_computing_data_collection 'Bruker SMART'
_computing_data_reduction 'Bruker SAINT'
_computing_structure_refinement 'SHELXL-97 (Sheldrick, 1997)'
_computing_structure_solution 'Bruker SHELXS'
_diffrn_ambient_temperature 208(2)
_diffrn_measured_fraction_theta_full 0.852
_diffrn_measured_fraction_theta_max 0.852
_diffrn_measurement_device_type 'CCD area detector (AXS-Bruker)'
_diffrn_measurement_method 'omega scans'
_diffrn_radiation_monochromator graphite
_diffrn_radiation_source 'fine-focus sealed tube'
_diffrn_radiation_type MoK\a
_diffrn_radiation_wavelength 0.71073
_diffrn_reflns_av_R_equivalents 0.0135
_diffrn_reflns_av_sigmaI/netI 0.0259
_diffrn_reflns_limit_h_max 14
_diffrn_reflns_limit_h_min -12
_diffrn_reflns_limit_k_max 23
_diffrn_reflns_limit_k_min -18
_diffrn_reflns_limit_l_max 24
_diffrn_reflns_limit_l_min -22
_diffrn_reflns_number 22074
_diffrn_reflns_theta_full 28.86
_diffrn_reflns_theta_max 28.86
_diffrn_reflns_theta_min 1.10
_exptl_absorpt_coefficient_mu 4.086
_exptl_absorpt_correction_T_max 0.6854
_exptl_absorpt_correction_T_min 0.4954
_exptl_absorpt_correction_type SADABS
_exptl_crystal_colour violet
_exptl_crystal_density_diffrn 2.413
_exptl_crystal_density_method 'not measured'
_exptl_crystal_description prism
_exptl_crystal_F_000 2400
_exptl_crystal_size_max 0.20
_exptl_crystal_size_mid 0.20
_exptl_crystal_size_min 0.10
_refine_diff_density_max 0.760
_refine_diff_density_min -0.814
_refine_diff_density_rms 0.103
_refine_ls_extinction_method none
_refine_ls_goodness_of_fit_ref 1.021
_refine_ls_hydrogen_treatment mixed
_refine_ls_matrix_type full
_refine_ls_number_parameters 1091
_refine_ls_number_reflns 15491
_refine_ls_number_restraints 42
_refine_ls_restrained_S_all 1.023
_refine_ls_R_factor_all 0.0303
_refine_ls_R_factor_gt 0.0228
_refine_ls_shift/su_max 0.019
_refine_ls_shift/su_mean 0.000
_refine_ls_structure_factor_coef Fsqd
_refine_ls_weighting_details 'calc w=1/[\s^2^(Fo^2^)+(0.0293P)^2^+1.3889P] where P=(Fo^2^+2Fc^2^)/3'
_refine_ls_weighting_scheme calc
_refine_ls_wR_factor_gt 0.0523
_refine_ls_wR_factor_ref 0.0549
_reflns_number_gt 13271
_reflns_number_total 15491
_reflns_threshold_expression >2sigma(I)
_cod_data_source_file b302489j.txt
_cod_data_source_block c1308fin
_cod_depositor_comments
;
The following automatic conversions were performed:
'_symmetry_cell_setting' value 'Triclinic' changed to 'triclinic'
according to '/home/saulius/struct/CIF-dictionaries/cif_core.dic'
dictionary named 'cif_core.dic' version 2.4.1 from 2010-06-29.

Automatic conversion script
Id: cif_fix_enum 1527 2010-12-29 10:47:43Z saulius 
;
_cod_original_sg_symbol_H-M P-1
_cod_database_code 7012908

loop_
_symmetry_equiv_pos_as_xyz
'x, y, z'
'-x, -y, -z'

loop_
_atom_site_label
_atom_site_type_symbol
_atom_site_fract_x
_atom_site_fract_y
_atom_site_fract_z
_atom_site_U_iso_or_equiv
_atom_site_adp_type
_atom_site_occupancy
_atom_site_symmetry_multiplicity
_atom_site_calc_flag
_atom_site_refinement_flags
_atom_site_disorder_assembly
_atom_site_disorder_group
Ba1 Ba 1.401546(17) 0.392441(11) 1.492284(10) 0.01727(4) Uani 1 1 d . . .
Ba2 Ba 1.442450(17) 0.465667(10) 1.243338(10) 0.01811(4) Uani 1 1 d . . .
Ba3 Ba 1.142725(17) 0.648149(10) 1.032393(10) 0.01669(4) Uani 1 1 d . . .
Ba4 Ba 0.797164(17) 1.095480(10) 0.985646(10) 0.01666(4) Uani 1 1 d . . .
Ba5 Ba 0.887003(17) 1.040479(11) 0.737349(10) 0.01844(4) Uani 1 1 d . . .
Ba6 Ba 0.797778(17) 0.822883(11) 0.541876(10) 0.01746(4) Uani 1 1 d . . .
Cr1 Cr 1.11069(5) 0.63525(3) 1.36661(3) 0.01603(10) Uani 1 1 d . . .
Cr2 Cr 1.60510(4) 0.67782(3) 1.17455(3) 0.01511(10) Uani 1 1 d . . .
Cr3 Cr 0.74052(4) 0.85518(3) 0.87411(3) 0.01506(10) Uani 1 1 d . . .
Cr4 Cr 1.25501(5) 0.85378(3) 0.67656(3) 0.01625(10) Uani 1 1 d . . .
O1 O 1.2107(2) 0.56423(12) 1.43466(12) 0.0204(5) Uani 1 1 d . . .
O2 O 1.3774(2) 0.55485(13) 1.49912(12) 0.0223(5) Uani 1 1 d . . .
O3 O 1.2221(2) 0.70355(12) 1.38902(12) 0.0199(5) Uani 1 1 d . . .
O4 O 1.3708(2) 0.71000(13) 1.46410(13) 0.0258(5) Uani 1 1 d . . .
O5 O 0.9836(2) 0.68639(13) 1.44187(12) 0.0216(5) Uani 1 1 d . . .
O6 O 0.8127(2) 0.66846(13) 1.50565(12) 0.0229(5) Uani 1 1 d . . .
O7 O 0.9952(2) 0.56373(13) 1.36194(12) 0.0212(5) Uani 1 1 d . . .
O8 O 0.8234(2) 0.53888(14) 1.42198(13) 0.0280(5) Uani 1 1 d . . .
O9 O 1.2244(2) 0.58572(13) 1.28470(11) 0.0203(5) Uani 1 1 d . . .
O10 O 1.2609(2) 0.59876(14) 1.16607(12) 0.0267(5) Uani 1 1 d . . .
O11 O 1.0316(2) 0.70482(13) 1.29060(11) 0.0199(5) Uani 1 1 d . . .
O12 O 1.0495(2) 0.72211(13) 1.17053(12) 0.0242(5) Uani 1 1 d . . .
O13 O 1.5267(2) 0.60905(12) 1.24078(11) 0.0192(5) Uani 1 1 d . . .
O14 O 1.5238(2) 0.57077(13) 1.35635(12) 0.0260(5) Uani 1 1 d . . .
O15 O 1.6356(2) 0.72101(13) 1.26699(12) 0.0221(5) Uani 1 1 d . . .
O16 O 1.6356(2) 0.69297(14) 1.38471(12) 0.0297(6) Uani 1 1 d . . .
O17 O 1.4379(2) 0.75092(12) 1.16395(11) 0.0185(4) Uani 1 1 d . . .
O18 O 1.2731(2) 0.76627(13) 1.09540(12) 0.0217(5) Uani 1 1 d . . .
O19 O 1.5623(2) 0.63112(13) 1.08827(12) 0.0210(5) Uani 1 1 d . . .
O20 O 1.4027(2) 0.63780(15) 1.01821(13) 0.0308(6) Uani 1 1 d . . .
O21 O 1.7677(2) 0.59910(12) 1.16859(12) 0.0210(5) Uani 1 1 d . . .
O22 O 1.9546(2) 0.57588(14) 1.10474(14) 0.0300(6) Uani 1 1 d . . .
O23 O 1.7032(2) 0.74097(12) 1.11871(11) 0.0193(5) Uani 1 1 d . . .
O24 O 1.8882(2) 0.72850(13) 1.05440(12) 0.0244(5) Uani 1 1 d . . .
O25 O 0.9067(2) 0.78986(12) 0.89864(11) 0.0185(4) Uani 1 1 d . . .
O26 O 1.0651(2) 0.79382(13) 0.96783(12) 0.0212(5) Uani 1 1 d . . .
O27 O 0.78375(19) 0.92904(12) 0.94070(11) 0.0188(4) Uani 1 1 d . . .
O28 O 0.9334(2) 0.94067(13) 1.01112(12) 0.0224(5) Uani 1 1 d . . .
O29 O 0.6471(2) 0.80825(12) 0.94921(12) 0.0197(5) Uani 1 1 d . . .
O30 O 0.4588(2) 0.83109(14) 1.01082(13) 0.0279(5) Uani 1 1 d . . .
O31 O 0.5772(2) 0.92966(13) 0.86665(12) 0.0200(5) Uani 1 1 d . . .
O32 O 0.3894(2) 0.96560(14) 0.92914(14) 0.0298(6) Uani 1 1 d . . .
O33 O 0.8202(2) 0.90058(12) 0.78973(11) 0.0181(4) Uani 1 1 d . . .
O34 O 0.8551(2) 0.88886(13) 0.67061(11) 0.0217(5) Uani 1 1 d . . .
O35 O 0.7132(2) 0.78277(13) 0.80009(11) 0.0200(5) Uani 1 1 d . . .
O36 O 0.7416(2) 0.76213(14) 0.68067(12) 0.0282(5) Uani 1 1 d . . .
O37 O 1.3228(2) 0.81270(13) 0.76771(12) 0.0231(5) Uani 1 1 d . . .
O38 O 1.2890(2) 0.82664(15) 0.88644(12) 0.0302(6) Uani 1 1 d . . .
O39 O 1.1342(2) 0.92758(13) 0.74209(12) 0.0227(5) Uani 1 1 d . . .
O40 O 1.0815(3) 0.94784(14) 0.85997(14) 0.0356(6) Uani 1 1 d . . .
O41 O 1.3788(2) 0.91954(12) 0.66013(12) 0.0217(5) Uani 1 1 d . . .
O42 O 1.5734(2) 0.91435(14) 0.60989(14) 0.0300(6) Uani 1 1 d . . .
O43 O 1.3867(2) 0.77798(12) 0.62146(12) 0.0194(5) Uani 1 1 d . . .
O44 O 1.5748(2) 0.76425(13) 0.56205(12) 0.0216(5) Uani 1 1 d . . .
O45 O 1.1472(2) 0.77839(13) 0.67744(11) 0.0198(5) Uani 1 1 d . . .
O46 O 1.0224(2) 0.73668(13) 0.60508(13) 0.0259(5) Uani 1 1 d . . .
O47 O 1.1687(2) 0.89299(13) 0.58955(12) 0.0233(5) Uani 1 1 d . . .
O48 O 1.0248(2) 0.86672(15) 0.52003(12) 0.0271(5) Uani 1 1 d . . .
O49 O 1.2964(2) 0.39491(15) 1.35219(13) 0.0316(6) Uani 1 1 d . . .
H49A H 1.2107 0.4242 1.3556 0.038 Uiso 1 1 calc R . .
H49B H 1.2975 0.3427 1.3382 0.038 Uiso 1 1 calc R . .
O50 O 1.5673(2) 0.38341(13) 1.36036(12) 0.0237(5) Uani 1 1 d . . .
H50A H 1.6377 0.4046 1.3695 0.028 Uiso 1 1 calc R . .
H50B H 1.5990 0.3297 1.3473 0.028 Uiso 1 1 calc R . .
O51 O 1.4777(3) 0.31124(15) 1.21505(19) 0.0451(8) Uani 1 1 d D . .
H51A H 1.546(3) 0.270(2) 1.226(2) 0.054 Uiso 1 1 d D . .
H51B H 1.415(3) 0.285(2) 1.207(2) 0.054 Uiso 1 1 d D . .
O52 O 1.2470(3) 0.4275(2) 1.18330(17) 0.0508(8) Uani 1 1 d D . .
H52A H 1.243(5) 0.396(2) 1.1440(19) 0.061 Uiso 1 1 d D . .
H52B H 1.184(4) 0.411(3) 1.212(2) 0.061 Uiso 1 1 d D . .
O53 O 1.4963(3) 0.46631(15) 1.09759(13) 0.0319(6) Uani 1 1 d D . .
H53A H 1.422(3) 0.484(2) 1.076(2) 0.038 Uiso 1 1 d D . .
H53B H 1.542(3) 0.4204(16) 1.076(2) 0.038 Uiso 1 1 d D . .
O54 O 1.7109(2) 0.45005(14) 1.21996(14) 0.0285(5) Uani 1 1 d D . .
H54A H 1.731(4) 0.4934(16) 1.200(2) 0.034 Uiso 1 1 d D . .
H54B H 1.757(3) 0.435(2) 1.2600(15) 0.034 Uiso 1 1 d D . .
O55 O 1.2830(3) 0.49804(15) 1.00151(15) 0.0351(6) Uani 1 1 d D . .
H55A H 1.346(3) 0.496(2) 0.9656(18) 0.042 Uiso 1 1 d D . .
H55B H 1.260(4) 0.4509(16) 1.014(2) 0.042 Uiso 1 1 d D . .
O56 O 1.2573(3) 0.65966(16) 0.89369(14) 0.0372(6) Uani 1 1 d D . .
H56A H 1.261(4) 0.634(2) 0.8505(15) 0.045 Uiso 1 1 d D . .
H56B H 1.284(4) 0.7041(17) 0.881(2) 0.045 Uiso 1 1 d D . .
O57 O 1.0259(3) 0.58904(15) 0.91799(14) 0.0328(6) Uani 1 1 d D . .
H57A H 1.029(4) 0.610(2) 0.8718(13) 0.039 Uiso 1 1 d D . .
H57B H 1.036(4) 0.5357(13) 0.906(2) 0.039 Uiso 1 1 d D . .
O58 O 0.6822(2) 1.07332(13) 0.85273(12) 0.0240(5) Uani 1 1 d . . .
H58A H 0.6206 1.1194 0.8415 0.029 Uiso 1 1 calc R . .
H58B H 0.6419 1.0306 0.8580 0.029 Uiso 1 1 calc R . .
O59 O 0.9575(2) 1.11574(13) 0.85599(12) 0.0263(5) Uani 1 1 d . . .
H59A H 0.9481 1.1702 0.8457 0.032 Uiso 1 1 calc R . .
H59B H 1.0440 1.0937 0.8641 0.032 Uiso 1 1 calc R . .
O60 O 0.7511(3) 1.18995(15) 0.72224(15) 0.0415(7) Uani 1 1 d D . .
H60A H 0.672(2) 1.210(2) 0.742(2) 0.050 Uiso 1 1 d D . .
H60B H 0.744(4) 1.223(2) 0.6832(17) 0.050 Uiso 1 1 d D . .
O61 O 0.6501(3) 1.04044(17) 0.68883(17) 0.0432(7) Uani 1 1 d D . .
H61A H 0.618(4) 1.077(2) 0.655(2) 0.052 Uiso 1 1 d D . .
H61B H 0.623(4) 1.005(2) 0.663(2) 0.052 Uiso 1 1 d D . .
O62 O 0.9161(3) 1.03913(18) 0.59423(15) 0.0464(8) Uani 1 1 d D . .
H62A H 0.868(4) 1.011(2) 0.571(2) 0.056 Uiso 1 1 d D . .
H62B H 0.929(4) 1.076(2) 0.5594(19) 0.056 Uiso 1 1 d D . .
O63 O 1.0535(3) 1.12731(16) 0.68490(18) 0.0437(7) Uani 1 1 d D . .
H63A H 1.141(2) 1.110(3) 0.689(2) 0.052 Uiso 1 1 d D . .
H63B H 1.031(4) 1.1813(11) 0.687(2) 0.052 Uiso 1 1 d D . .
O64 O 0.7586(3) 0.98076(15) 0.49741(15) 0.0361(6) Uani 1 1 d D . .
H64A H 0.790(4) 1.007(2) 0.4599(17) 0.043 Uiso 1 1 d D . .
H64B H 0.693(3) 1.0229(18) 0.514(2) 0.043 Uiso 1 1 d D . .
O65 O 0.6749(3) 0.83492(15) 0.41638(13) 0.0308(6) Uani 1 1 d D . .
H65A H 0.675(4) 0.7869(14) 0.399(2) 0.037 Uiso 1 1 d D . .
H65B H 0.678(4) 0.865(2) 0.3748(15) 0.037 Uiso 1 1 d D . .
O66 O 0.4065(3) 0.87568(18) 0.44909(19) 0.0475(8) Uani 1 1 d D . .
H66A H 0.4948(19) 0.866(3) 0.444(3) 0.057 Uiso 1 1 d D . .
H66B H 0.379(4) 0.8297(18) 0.453(3) 0.057 Uiso 1 1 d D . .
O67 O 0.6915(3) 0.92389(15) 0.29485(15) 0.0378(7) Uani 1 1 d D . .
H67A H 0.647(4) 0.9731(14) 0.303(2) 0.045 Uiso 1 1 d D . .
H67B H 0.684(4) 0.916(2) 0.2471(12) 0.045 Uiso 1 1 d D . .
O68 O 1.0260(3) 0.68896(19) 0.78435(17) 0.0535(8) Uani 1 1 d D . .
H68A H 0.985(4) 0.727(2) 0.820(2) 0.064 Uiso 1 1 d D . .
H68B H 1.075(4) 0.712(3) 0.749(2) 0.064 Uiso 1 1 d D . .
O69 O 1.2391(2) 0.35730(15) 1.05204(15) 0.0321(6) Uani 1 1 d D . .
H69A H 1.154(2) 0.358(2) 1.057(2) 0.038 Uiso 1 1 d D . .
H69B H 1.267(4) 0.3033(12) 1.046(2) 0.038 Uiso 1 1 d D . .
O70 O 1.0693(4) 0.4231(3) 1.2858(3) 0.0903(15) Uani 1 1 d D . .
H70A H 1.015(5) 0.389(3) 1.265(3) 0.108 Uiso 1 1 d D . .
H70B H 1.005(5) 0.467(3) 1.311(3) 0.108 Uiso 1 1 d D . .
O71 O 1.1879(2) 0.59327(15) 1.64739(15) 0.0320(6) Uani 1 1 d D . .
H71A H 1.166(4) 0.5511(17) 1.626(2) 0.038 Uiso 1 1 d D . .
H71B H 1.124(3) 0.6354(17) 1.635(2) 0.038 Uiso 1 1 d D . .
O72 O 0.6085(7) 0.8990(3) 0.1603(3) 0.045(2) Uani 0.476(8) 1 d PD A -1
H72A H 0.606(10) 0.948(3) 0.137(5) 0.054 Uiso 0.476(8) 1 d PD A -1
H72B H 0.668(8) 0.855(4) 0.140(6) 0.054 Uiso 0.476(8) 1 d PD A -1
O72F O 0.7353(7) 0.9007(3) 0.1488(3) 0.047(2) Uani 0.524(8) 1 d PD A -2
H72C H 0.683(8) 0.940(4) 0.123(5) 0.057 Uiso 0.524(8) 1 d PD A -2
H72D H 0.723(9) 0.854(4) 0.130(5) 0.057 Uiso 0.524(8) 1 d PD A -2
C1 C 1.2972(3) 0.59150(18) 1.46045(16) 0.0172(6) Uani 1 1 d . . .
C2 C 1.2993(3) 0.67634(18) 1.43757(17) 0.0184(6) Uani 1 1 d . . .
C3 C 0.8978(3) 0.64948(18) 1.45774(16) 0.0169(6) Uani 1 1 d . . .
C4 C 0.9039(3) 0.57695(18) 1.41079(17) 0.0192(6) Uani 1 1 d . . .
C5 C 1.1988(3) 0.61866(18) 1.22286(17) 0.0179(6) Uani 1 1 d . . .
C6 C 1.0830(3) 0.68840(18) 1.22646(17) 0.0184(6) Uani 1 1 d . . .
C7 C 1.5490(3) 0.61416(18) 1.30729(17) 0.0188(6) Uani 1 1 d . . .
C8 C 1.6122(3) 0.68169(19) 1.32262(17) 0.0212(7) Uani 1 1 d . . .
C9 C 1.3785(3) 0.73256(18) 1.11158(16) 0.0171(6) Uani 1 1 d . . .
C10 C 1.4521(3) 0.66123(18) 1.06740(17) 0.0193(6) Uani 1 1 d . . .
C11 C 1.8518(3) 0.61827(18) 1.12460(17) 0.0200(6) Uani 1 1 d . . .
C12 C 1.8143(3) 0.70336(19) 1.09559(16) 0.0187(6) Uani 1 1 d . . .
C13 C 0.9621(3) 0.82150(17) 0.94421(16) 0.0158(6) Uani 1 1 d . . .
C14 C 0.8894(3) 0.90345(17) 0.96914(16) 0.0158(6) Uani 1 1 d . . .
C15 C 0.5333(3) 0.84736(18) 0.96431(17) 0.0193(6) Uani 1 1 d . . .
C16 C 0.4935(3) 0.92157(18) 0.91673(17) 0.0205(7) Uani 1 1 d . . .
C17 C 0.7522(3) 0.79695(18) 0.73511(17) 0.0190(6) Uani 1 1 d . . .
C18 C 0.8150(3) 0.86738(18) 0.72915(17) 0.0176(6) Uani 1 1 d . . .
C19 C 1.2625(3) 0.84599(19) 0.82491(17) 0.0207(7) Uani 1 1 d . . .
C20 C 1.1487(3) 0.91354(18) 0.81026(18) 0.0215(7) Uani 1 1 d . . .
C21 C 1.4821(3) 0.88622(18) 0.62372(17) 0.0205(7) Uani 1 1 d . . .
C22 C 1.4846(3) 0.80240(18) 0.59895(16) 0.0173(6) Uani 1 1 d . . .
C23 C 1.0841(3) 0.78276(18) 0.62130(17) 0.0187(6) Uani 1 1 d . . .
C24 C 1.0910(3) 0.85322(19) 0.57132(16) 0.0199(6) Uani 1 1 d . . .

loop_
_atom_site_aniso_label
_atom_site_aniso_U_11
_atom_site_aniso_U_22
_atom_site_aniso_U_33
_atom_site_aniso_U_23
_atom_site_aniso_U_13
_atom_site_aniso_U_12
Ba1 0.01781(9) 0.01845(9) 0.01715(9) 0.00014(7) -0.00039(7) -0.00773(7)
Ba2 0.01912(9) 0.01580(9) 0.01906(9) 0.00014(7) -0.00176(7) -0.00321(7)
Ba3 0.01476(9) 0.01666(9) 0.01814(9) -0.00042(7) -0.00079(7) -0.00271(7)
Ba4 0.01532(9) 0.01648(9) 0.01753(9) -0.00001(7) -0.00124(7) -0.00237(7)
Ba5 0.01953(9) 0.01599(9) 0.01980(9) 0.00043(7) -0.00023(7) -0.00453(7)
Ba6 0.01771(9) 0.01932(9) 0.01720(9) -0.00091(7) -0.00179(7) -0.00778(7)
Cr1 0.0149(2) 0.0189(2) 0.0151(2) 0.00030(19) -0.00028(18) -0.00597(19)
Cr2 0.0135(2) 0.0173(2) 0.0146(2) 0.00061(18) -0.00074(18) -0.00385(18)
Cr3 0.0147(2) 0.0171(2) 0.0138(2) -0.00010(18) -0.00090(18) -0.00448(19)
Cr4 0.0143(2) 0.0182(2) 0.0163(2) -0.00062(19) -0.00129(18) -0.00349(19)
O1 0.0246(12) 0.0188(11) 0.0211(11) 0.0033(9) -0.0058(9) -0.0108(9)
O2 0.0216(12) 0.0228(12) 0.0233(12) 0.0053(9) -0.0036(9) -0.0069(9)
O3 0.0194(11) 0.0192(11) 0.0221(11) 0.0056(9) -0.0037(9) -0.0066(9)
O4 0.0265(13) 0.0203(12) 0.0335(14) 0.0005(10) -0.0108(10) -0.0089(10)
O5 0.0229(12) 0.0220(12) 0.0216(12) -0.0037(9) 0.0032(9) -0.0099(9)
O6 0.0213(12) 0.0261(12) 0.0228(12) -0.0067(9) 0.0044(9) -0.0098(9)
O7 0.0201(11) 0.0241(12) 0.0204(11) -0.0084(9) 0.0034(9) -0.0079(9)
O8 0.0268(13) 0.0248(12) 0.0353(14) -0.0102(10) 0.0087(11) -0.0144(10)
O9 0.0183(11) 0.0217(11) 0.0187(11) 0.0033(9) 0.0000(9) -0.0005(9)
O10 0.0265(13) 0.0286(13) 0.0204(12) 0.0014(10) 0.0040(10) 0.0013(10)
O11 0.0176(11) 0.0217(11) 0.0190(11) -0.0003(9) -0.0015(9) -0.0017(9)
O12 0.0273(12) 0.0240(12) 0.0190(12) 0.0030(9) -0.0059(9) -0.0004(10)
O13 0.0215(11) 0.0197(11) 0.0181(11) 0.0001(9) -0.0015(9) -0.0083(9)
O14 0.0345(14) 0.0258(12) 0.0197(12) 0.0029(10) 0.0032(10) -0.0126(10)
O15 0.0296(13) 0.0224(12) 0.0180(11) 0.0013(9) -0.0029(9) -0.0133(10)
O16 0.0445(15) 0.0311(13) 0.0193(12) 0.0014(10) -0.0073(11) -0.0191(12)
O17 0.0177(11) 0.0173(11) 0.0199(11) -0.0021(9) 0.0002(9) -0.0032(9)
O18 0.0159(11) 0.0201(11) 0.0280(12) 0.0043(9) -0.0022(9) -0.0024(9)
O19 0.0173(11) 0.0242(12) 0.0197(11) -0.0065(9) -0.0018(9) -0.0007(9)
O20 0.0225(12) 0.0432(15) 0.0272(13) -0.0145(11) -0.0041(10) -0.0071(11)
O21 0.0161(11) 0.0198(11) 0.0273(12) 0.0039(9) -0.0023(9) -0.0049(9)
O22 0.0207(12) 0.0228(12) 0.0442(15) 0.0002(11) 0.0046(11) -0.0024(10)
O23 0.0169(11) 0.0202(11) 0.0199(11) 0.0031(9) -0.0002(9) -0.0026(9)
O24 0.0200(12) 0.0297(13) 0.0239(12) 0.0059(10) 0.0003(9) -0.0077(10)
O25 0.0181(11) 0.0157(11) 0.0212(11) -0.0032(9) -0.0005(9) -0.0026(8)
O26 0.0144(11) 0.0209(11) 0.0278(12) 0.0043(9) -0.0037(9) -0.0028(9)
O27 0.0159(11) 0.0193(11) 0.0198(11) -0.0025(9) -0.0033(8) -0.0002(9)
O28 0.0209(12) 0.0217(12) 0.0253(12) -0.0045(9) -0.0079(9) -0.0040(9)
O29 0.0168(11) 0.0198(11) 0.0210(11) 0.0049(9) 0.0003(9) -0.0019(9)
O30 0.0187(12) 0.0362(14) 0.0267(13) 0.0128(11) 0.0022(10) -0.0043(10)
O31 0.0156(11) 0.0236(12) 0.0208(11) 0.0046(9) -0.0018(9) -0.0052(9)
O32 0.0216(12) 0.0246(13) 0.0386(15) 0.0081(11) 0.0053(11) 0.0009(10)
O33 0.0220(11) 0.0188(11) 0.0162(11) -0.0011(8) 0.0006(9) -0.0104(9)
O34 0.0265(12) 0.0233(12) 0.0173(11) 0.0007(9) 0.0016(9) -0.0110(10)
O35 0.0249(12) 0.0219(11) 0.0162(11) 0.0006(9) -0.0014(9) -0.0120(9)
O36 0.0420(15) 0.0315(13) 0.0169(12) -0.0015(10) -0.0039(10) -0.0195(11)
O37 0.0201(11) 0.0262(12) 0.0194(11) -0.0040(9) -0.0014(9) 0.0025(9)
O38 0.0353(14) 0.0358(14) 0.0176(12) -0.0004(10) -0.0003(10) -0.0049(11)
O39 0.0188(11) 0.0215(12) 0.0252(12) -0.0004(9) 0.0002(9) 0.0001(9)
O40 0.0426(16) 0.0248(13) 0.0332(14) -0.0071(11) 0.0148(12) 0.0001(11)
O41 0.0179(11) 0.0180(11) 0.0289(12) -0.0050(9) 0.0012(9) -0.0041(9)
O42 0.0216(12) 0.0240(12) 0.0462(16) -0.0076(11) 0.0053(11) -0.0108(10)
O43 0.0191(11) 0.0186(11) 0.0214(11) -0.0026(9) 0.0012(9) -0.0064(9)
O44 0.0169(11) 0.0218(11) 0.0260(12) -0.0055(9) 0.0002(9) -0.0044(9)
O45 0.0203(11) 0.0215(11) 0.0190(11) 0.0034(9) -0.0034(9) -0.0076(9)
O46 0.0281(13) 0.0221(12) 0.0304(13) 0.0003(10) -0.0063(10) -0.0103(10)
O47 0.0212(12) 0.0292(13) 0.0228(12) 0.0080(10) -0.0060(9) -0.0119(10)
O48 0.0262(13) 0.0395(14) 0.0194(12) 0.0072(10) -0.0054(10) -0.0147(11)
O49 0.0385(15) 0.0337(14) 0.0274(13) 0.0039(11) -0.0046(11) -0.0174(12)
O50 0.0255(12) 0.0207(12) 0.0267(12) 0.0004(9) -0.0050(10) -0.0079(10)
O51 0.0315(15) 0.0182(13) 0.086(2) -0.0066(14) -0.0172(15) -0.0023(11)
O52 0.0460(19) 0.065(2) 0.0460(19) -0.0175(16) -0.0143(15) -0.0182(16)
O53 0.0345(15) 0.0314(14) 0.0232(13) -0.0038(11) -0.0008(11) 0.0057(11)
O54 0.0263(13) 0.0269(13) 0.0313(14) 0.0017(11) -0.0018(10) -0.0039(10)
O55 0.0393(16) 0.0224(13) 0.0402(16) -0.0023(11) 0.0088(12) -0.0037(11)
O56 0.0566(18) 0.0335(15) 0.0235(13) -0.0056(11) 0.0079(12) -0.0171(13)
O57 0.0357(15) 0.0282(14) 0.0353(15) -0.0051(12) -0.0060(12) -0.0078(11)
O58 0.0253(12) 0.0190(11) 0.0276(13) 0.0016(9) -0.0029(10) -0.0046(9)
O59 0.0272(13) 0.0222(12) 0.0276(13) 0.0008(10) -0.0065(10) -0.0006(10)
O60 0.0463(17) 0.0263(14) 0.0397(16) 0.0124(12) 0.0184(13) 0.0086(12)
O61 0.0414(17) 0.0405(17) 0.0510(19) 0.0006(14) -0.0198(14) -0.0111(14)
O62 0.079(2) 0.0470(18) 0.0250(15) 0.0050(13) -0.0071(14) -0.0385(17)
O63 0.0309(15) 0.0281(14) 0.073(2) -0.0035(14) 0.0076(15) -0.0112(12)
O64 0.0455(17) 0.0267(14) 0.0377(16) 0.0106(12) -0.0041(13) -0.0122(12)
O65 0.0464(16) 0.0271(13) 0.0243(13) 0.0031(11) -0.0095(11) -0.0177(12)
O66 0.0328(16) 0.0380(17) 0.070(2) 0.0134(15) -0.0082(15) -0.0054(13)
O67 0.0551(18) 0.0224(13) 0.0334(15) -0.0007(12) -0.0018(13) -0.0039(12)
O68 0.067(2) 0.0489(19) 0.0380(18) -0.0109(14) 0.0076(16) -0.0019(16)
O69 0.0308(14) 0.0257(13) 0.0407(15) -0.0036(11) -0.0016(12) -0.0087(11)
O70 0.060(3) 0.085(3) 0.129(4) -0.049(3) 0.028(3) -0.029(2)
O71 0.0331(14) 0.0235(13) 0.0408(15) -0.0058(11) -0.0077(12) -0.0075(11)
O72 0.070(6) 0.021(3) 0.042(4) 0.002(3) -0.004(3) -0.004(3)
O72F 0.079(5) 0.024(3) 0.037(3) 0.001(2) -0.016(3) -0.003(3)
C1 0.0181(15) 0.0174(15) 0.0160(15) -0.0010(12) 0.0019(12) -0.0049(12)
C2 0.0172(15) 0.0190(15) 0.0182(15) 0.0005(12) 0.0028(12) -0.0039(12)
C3 0.0173(15) 0.0178(15) 0.0160(15) -0.0011(12) -0.0032(12) -0.0045(12)
C4 0.0196(15) 0.0181(15) 0.0202(16) -0.0006(12) -0.0022(12) -0.0049(12)
C5 0.0160(15) 0.0184(15) 0.0195(15) 0.0015(12) -0.0013(12) -0.0047(12)
C6 0.0167(15) 0.0202(16) 0.0194(16) -0.0003(12) -0.0040(12) -0.0059(12)
C7 0.0175(15) 0.0187(15) 0.0199(16) 0.0015(12) -0.0004(12) -0.0037(12)
C8 0.0229(16) 0.0206(16) 0.0203(16) 0.0012(13) -0.0033(13) -0.0052(13)
C9 0.0165(15) 0.0173(15) 0.0177(15) 0.0026(12) 0.0023(12) -0.0059(12)
C10 0.0169(15) 0.0220(16) 0.0192(15) 0.0002(12) 0.0021(12) -0.0059(12)
C11 0.0169(15) 0.0205(16) 0.0233(16) -0.0013(13) -0.0034(12) -0.0050(12)
C12 0.0173(15) 0.0262(17) 0.0140(15) -0.0012(12) -0.0042(12) -0.0071(13)
C13 0.0178(15) 0.0142(14) 0.0151(14) 0.0014(11) 0.0015(11) -0.0041(11)
C14 0.0151(14) 0.0165(15) 0.0159(14) 0.0039(12) -0.0002(11) -0.0044(11)
C15 0.0174(15) 0.0225(16) 0.0190(15) 0.0017(12) -0.0036(12) -0.0059(12)
C16 0.0205(16) 0.0188(16) 0.0236(17) 0.0021(13) -0.0028(13) -0.0074(13)
C17 0.0201(16) 0.0175(15) 0.0204(16) 0.0015(12) -0.0034(12) -0.0061(12)
C18 0.0127(14) 0.0180(15) 0.0214(16) 0.0004(12) -0.0011(12) -0.0024(11)
C19 0.0220(16) 0.0217(16) 0.0201(16) -0.0032(13) -0.0002(13) -0.0090(13)
C20 0.0213(16) 0.0189(16) 0.0242(17) -0.0024(13) 0.0037(13) -0.0058(13)
C21 0.0179(15) 0.0185(16) 0.0241(17) -0.0021(13) -0.0001(12) -0.0022(12)
C22 0.0171(15) 0.0200(15) 0.0163(15) -0.0025(12) -0.0036(12) -0.0064(12)
C23 0.0156(15) 0.0196(16) 0.0199(16) -0.0008(12) 0.0001(12) -0.0025(12)
C24 0.0179(15) 0.0274(17) 0.0154(15) 0.0011(12) 0.0005(12) -0.0075(13)

loop_
_atom_type_symbol
_atom_type_description
_atom_type_scat_dispersion_real
_atom_type_scat_dispersion_imag
_atom_type_scat_source
Ba Ba -0.3244 2.2819 'International Tables Vol C Tables 4.2.6.8 and 6.1.1.4'
Cr Cr 0.3209 0.6236 'International Tables Vol C Tables 4.2.6.8 and 6.1.1.4'
O O 0.0106 0.0060 'International Tables Vol C Tables 4.2.6.8 and 6.1.1.4'
C C 0.0033 0.0016 'International Tables Vol C Tables 4.2.6.8 and 6.1.1.4'
H H 0.0000 0.0000 'International Tables Vol C Tables 4.2.6.8 and 6.1.1.4'

loop_
_geom_angle_atom_site_label_1
_geom_angle_atom_site_label_2
_geom_angle_atom_site_label_3
_geom_angle
_geom_angle_site_symmetry_1
_geom_angle_site_symmetry_3
_geom_angle_publ_flag
O16 Ba1 O6 66.12(7) 2_868 2_768 ?
O16 Ba1 O2 108.88(7) 2_868 2_868 ?
O6 Ba1 O2 174.92(7) 2_768 2_868 ?
O16 Ba1 O2 120.89(7) 2_868 . ?
O6 Ba1 O2 120.21(7) 2_768 . ?
O2 Ba1 O2 62.70(8) 2_868 . ?
O16 Ba1 O8 66.78(8) 2_868 2_768 ?
O6 Ba1 O8 58.45(6) 2_768 2_768 ?
O2 Ba1 O8 121.17(7) 2_868 2_768 ?
O2 Ba1 O8 70.86(6) . 2_768 ?
O16 Ba1 O4 66.79(7) 2_868 2_868 ?
O6 Ba1 O4 117.18(7) 2_768 2_868 ?
O2 Ba1 O4 58.64(6) 2_868 2_868 ?
O2 Ba1 O4 118.78(6) . 2_868 ?
O8 Ba1 O4 129.08(7) 2_768 2_868 ?
O16 Ba1 O44 76.47(7) 2_868 2_867 ?
O6 Ba1 O44 60.91(6) 2_768 2_867 ?
O2 Ba1 O44 117.80(6) 2_868 2_867 ?
O2 Ba1 O44 162.25(6) . 2_867 ?
O8 Ba1 O44 117.43(6) 2_768 2_867 ?
O4 Ba1 O44 69.57(6) 2_868 2_867 ?
O16 Ba1 O49 129.94(7) 2_868 . ?
O6 Ba1 O49 66.01(7) 2_768 . ?
O2 Ba1 O49 118.55(7) 2_868 . ?
O2 Ba1 O49 95.45(7) . . ?
O8 Ba1 O49 99.22(7) 2_768 . ?
O4 Ba1 O49 126.56(7) 2_868 . ?
O44 Ba1 O49 68.31(7) 2_867 . ?
O16 Ba1 O50 140.84(7) 2_868 . ?
O6 Ba1 O50 119.84(6) 2_768 . ?
O2 Ba1 O50 63.20(6) 2_868 . ?
O2 Ba1 O50 90.74(6) . . ?
O8 Ba1 O50 151.83(7) 2_768 . ?
O4 Ba1 O50 78.23(7) 2_868 . ?
O44 Ba1 O50 75.22(6) 2_867 . ?
O49 Ba1 O50 60.41(7) . . ?
O16 Ba1 O14 56.27(6) 2_868 2_868 ?
O6 Ba1 O14 114.49(6) 2_768 2_868 ?
O2 Ba1 O14 61.69(6) 2_868 2_868 ?
O2 Ba1 O14 72.61(6) . 2_868 ?
O8 Ba1 O14 71.70(7) 2_768 2_868 ?
O4 Ba1 O14 65.88(7) 2_868 2_868 ?
O44 Ba1 O14 124.23(6) 2_867 2_868 ?
O49 Ba1 O14 166.71(7) . 2_868 ?
O50 Ba1 O14 124.04(6) . 2_868 ?
O16 Ba1 Ba2 161.19(5) 2_868 . ?
O6 Ba1 Ba2 100.89(5) 2_768 . ?
O2 Ba1 Ba2 83.73(5) 2_868 . ?
O2 Ba1 Ba2 77.03(5) . . ?
O8 Ba1 Ba2 119.31(5) 2_768 . ?
O4 Ba1 Ba2 111.38(5) 2_868 . ?
O44 Ba1 Ba2 85.34(5) 2_867 . ?
O49 Ba1 Ba2 34.89(5) . . ?
O50 Ba1 Ba2 33.22(5) . . ?
O14 Ba1 Ba2 141.58(4) 2_868 . ?
O16 Ba1 Ba1 119.36(5) 2_868 2_868 ?
O6 Ba1 Ba1 151.31(5) 2_768 2_868 ?
O2 Ba1 Ba1 31.42(5) 2_868 2_868 ?
O2 Ba1 Ba1 31.28(5) . 2_868 ?
O8 Ba1 Ba1 96.32(5) 2_768 2_868 ?
O4 Ba1 Ba1 88.76(4) 2_868 2_868 ?
O44 Ba1 Ba1 146.23(4) 2_867 2_868 ?
O49 Ba1 Ba1 109.57(5) . 2_868 ?
O50 Ba1 Ba1 75.18(4) . 2_868 ?
O14 Ba1 Ba1 63.10(4) 2_868 2_868 ?
Ba2 Ba1 Ba1 78.723(5) . 2_868 ?
O52 Ba2 O51 65.88(10) . . ?
O52 Ba2 O53 73.74(9) . . ?
O51 Ba2 O53 79.91(9) . . ?
O52 Ba2 O50 124.16(9) . . ?
O51 Ba2 O50 73.18(8) . . ?
O53 Ba2 O50 134.03(7) . . ?
O52 Ba2 O9 73.77(8) . . ?
O51 Ba2 O9 133.24(8) . . ?
O53 Ba2 O9 110.91(7) . . ?
O50 Ba2 O9 114.73(6) . . ?
O52 Ba2 O13 131.27(9) . . ?
O51 Ba2 O13 152.02(8) . . ?
O53 Ba2 O13 84.69(7) . . ?
O50 Ba2 O13 102.35(6) . . ?
O9 Ba2 O13 74.21(6) . . ?
O52 Ba2 O54 141.31(9) . . ?
O51 Ba2 O54 89.07(8) . . ?
O53 Ba2 O54 73.12(8) . . ?
O50 Ba2 O54 69.94(7) . . ?
O9 Ba2 O54 137.64(7) . . ?
O13 Ba2 O54 64.03(7) . . ?
O52 Ba2 O49 70.17(9) . . ?
O51 Ba2 O49 70.66(9) . . ?
O53 Ba2 O49 140.26(8) . . ?
O50 Ba2 O49 61.28(7) . . ?
O9 Ba2 O49 74.29(7) . . ?
O13 Ba2 O49 132.36(7) . . ?
O54 Ba2 O49 130.62(7) . . ?
O52 Ba2 O10 63.25(9) . . ?
O51 Ba2 O10 125.01(8) . . ?
O53 Ba2 O10 67.31(7) . . ?
O50 Ba2 O10 157.30(6) . . ?
O9 Ba2 O10 43.66(6) . . ?
O13 Ba2 O10 68.18(6) . . ?
O54 Ba2 O10 119.34(7) . . ?
O49 Ba2 O10 108.90(7) . . ?
O52 Ba2 O14 145.90(8) . . ?
O51 Ba2 O14 137.79(8) . . ?
O53 Ba2 O14 126.37(7) . . ?
O50 Ba2 O14 65.00(6) . . ?
O9 Ba2 O14 73.09(6) . . ?
O13 Ba2 O14 43.44(6) . . ?
O54 Ba2 O14 71.99(7) . . ?
O49 Ba2 O14 93.23(6) . . ?
O10 Ba2 O14 96.94(6) . . ?
O52 Ba2 C5 66.53(9) . . ?
O51 Ba2 C5 132.37(8) . . ?
O53 Ba2 C5 88.64(7) . . ?
O50 Ba2 C5 136.73(7) . . ?
O9 Ba2 C5 22.29(7) . . ?
O13 Ba2 C5 69.86(7) . . ?
O54 Ba2 C5 131.44(7) . . ?
O49 Ba2 C5 91.87(7) . . ?
O10 Ba2 C5 21.37(7) . . ?
O14 Ba2 C5 85.19(7) . . ?
O52 Ba2 C7 144.43(9) . . ?
O51 Ba2 C7 149.69(8) . . ?
O53 Ba2 C7 105.53(8) . . ?
O50 Ba2 C7 82.71(7) . . ?
O9 Ba2 C7 73.59(7) . . ?
O13 Ba2 C7 22.01(7) . . ?
O54 Ba2 C7 65.13(7) . . ?
O49 Ba2 C7 113.42(7) . . ?
O10 Ba2 C7 83.33(7) . . ?
O14 Ba2 C7 21.49(6) . . ?
C5 Ba2 C7 77.92(8) . . ?
O55 Ba3 O26 141.12(7) . . ?
O55 Ba3 O20 66.89(8) . . ?
O26 Ba3 O20 97.94(7) . . ?
O55 Ba3 O56 75.41(8) . . ?
O26 Ba3 O56 66.10(7) . . ?
O20 Ba3 O56 61.60(8) . . ?
O55 Ba3 O24 138.96(8) . 1_455 ?
O26 Ba3 O24 61.31(6) . 1_455 ?
O20 Ba3 O24 154.11(7) . 1_455 ?
O56 Ba3 O24 116.16(8) . 1_455 ?
O55 Ba3 O57 72.89(8) . . ?
O26 Ba3 O57 85.92(7) . . ?
O20 Ba3 O57 119.03(7) . . ?
O56 Ba3 O57 65.27(8) . . ?
O24 Ba3 O57 77.24(7) 1_455 . ?
O55 Ba3 O22 87.01(7) . 1_455 ?
O26 Ba3 O22 118.93(7) . 1_455 ?
O20 Ba3 O22 142.15(7) . 1_455 ?
O56 Ba3 O22 139.50(8) . 1_455 ?
O24 Ba3 O22 58.06(7) 1_455 1_455 ?
O57 Ba3 O22 74.81(8) . 1_455 ?
O55 Ba3 O12 130.15(7) . . ?
O26 Ba3 O12 87.95(6) . . ?
O20 Ba3 O12 106.95(7) . . ?
O56 Ba3 O12 148.07(7) . . ?
O24 Ba3 O12 60.12(7) 1_455 . ?
O57 Ba3 O12 134.03(7) . . ?
O22 Ba3 O12 68.74(7) 1_455 . ?
O55 Ba3 O10 76.73(8) . . ?
O26 Ba3 O10 132.64(7) . . ?
O20 Ba3 O10 68.09(7) . . ?
O56 Ba3 O10 128.73(8) . . ?
O24 Ba3 O10 113.20(6) 1_455 . ?
O57 Ba3 O10 141.05(7) . . ?
O22 Ba3 O10 79.89(7) 1_455 . ?
O12 Ba3 O10 57.05(6) . . ?
O55 Ba3 O18 118.88(7) . . ?
O26 Ba3 O18 69.72(6) . . ?
O20 Ba3 O18 55.41(6) . . ?
O56 Ba3 O18 92.64(7) . . ?
O24 Ba3 O18 100.49(6) 1_455 . ?
O57 Ba3 O18 152.62(7) . . ?
O22 Ba3 O18 127.57(7) 1_455 . ?
O12 Ba3 O18 59.69(6) . . ?
O10 Ba3 O18 65.29(6) . . ?
O55 Ba3 Ba4 137.28(6) . 2_777 ?
O26 Ba3 Ba4 34.93(5) . 2_777 ?
O20 Ba3 Ba4 72.39(5) . 2_777 ?
O56 Ba3 Ba4 74.38(5) . 2_777 ?
O24 Ba3 Ba4 82.12(5) 1_455 2_777 ?
O57 Ba3 Ba4 118.92(5) . 2_777 ?
O22 Ba3 Ba4 134.97(5) 1_455 2_777 ?
O12 Ba3 Ba4 73.71(5) . 2_777 ?
O10 Ba3 Ba4 99.92(5) . 2_777 ?
O18 Ba3 Ba4 35.05(4) . 2_777 ?
O38 Ba4 O30 67.40(7) 2_777 2_677 ?
O38 Ba4 O18 91.87(7) 2_777 2_777 ?
O30 Ba4 O18 62.36(6) 2_677 2_777 ?
O38 Ba4 O28 111.23(7) 2_777 . ?
O30 Ba4 O28 134.22(7) 2_677 . ?
O18 Ba4 O28 155.15(6) 2_777 . ?
O38 Ba4 O28 104.25(7) 2_777 2_777 ?
O30 Ba4 O28 165.48(7) 2_677 2_777 ?
O18 Ba4 O28 107.47(6) 2_777 2_777 ?
O28 Ba4 O28 59.21(8) . 2_777 ?
O38 Ba4 O32 65.27(7) 2_777 2_677 ?
O30 Ba4 O32 58.37(7) 2_677 2_677 ?
O18 Ba4 O32 120.72(6) 2_777 2_677 ?
O28 Ba4 O32 78.99(7) . 2_677 ?
O28 Ba4 O32 130.38(7) 2_777 2_677 ?
O38 Ba4 O26 62.72(7) 2_777 2_777 ?
O30 Ba4 O26 108.74(7) 2_677 2_777 ?
O18 Ba4 O26 71.82(6) 2_777 2_777 ?
O28 Ba4 O26 109.98(6) . 2_777 ?
O28 Ba4 O26 56.93(6) 2_777 2_777 ?
O32 Ba4 O26 126.80(7) 2_677 2_777 ?
O38 Ba4 O58 134.60(7) 2_777 . ?
O30 Ba4 O58 67.20(7) 2_677 . ?
O18 Ba4 O58 66.65(6) 2_777 . ?
O28 Ba4 O58 100.43(6) . . ?
O28 Ba4 O58 119.96(6) 2_777 . ?
O32 Ba4 O58 91.09(7) 2_677 . ?
O26 Ba4 O58 134.47(6) 2_777 . ?
O38 Ba4 O59 137.55(7) 2_777 . ?
O30 Ba4 O59 118.14(6) 2_677 . ?
O18 Ba4 O59 61.99(6) 2_777 . ?
O28 Ba4 O59 93.79(6) . . ?
O28 Ba4 O59 59.35(7) 2_777 . ?
O32 Ba4 O59 156.29(7) 2_677 . ?
O26 Ba4 O59 76.91(6) 2_777 . ?
O58 Ba4 O59 67.82(6) . . ?
O38 Ba4 O27 129.08(7) 2_777 . ?
O30 Ba4 O27 99.43(7) 2_677 . ?
O18 Ba4 O27 126.58(6) 2_777 . ?
O28 Ba4 O27 43.59(6) . . ?
O28 Ba4 O27 95.03(6) 2_777 . ?
O32 Ba4 O27 66.35(6) 2_677 . ?
O26 Ba4 O27 151.66(6) 2_777 . ?
O58 Ba4 O27 60.14(6) . . ?
O59 Ba4 O27 92.78(6) . . ?
O38 Ba4 O40 54.70(7) 2_777 2_777 ?
O30 Ba4 O40 117.02(6) 2_677 2_777 ?
O18 Ba4 O40 134.80(6) 2_777 2_777 ?
O28 Ba4 O40 60.74(6) . 2_777 ?
O28 Ba4 O40 61.62(6) 2_777 2_777 ?
O32 Ba4 O40 75.67(7) 2_677 2_777 ?
O26 Ba4 O40 66.08(6) 2_777 2_777 ?
O58 Ba4 O40 158.42(6) . 2_777 ?
O59 Ba4 O40 120.56(7) . 2_777 ?
O27 Ba4 O40 98.58(6) . 2_777 ?
O38 Ba4 C14 124.89(7) 2_777 . ?
O30 Ba4 C14 120.21(7) 2_677 . ?
O18 Ba4 C14 142.26(7) 2_777 . ?
O28 Ba4 C14 21.19(7) . . ?
O28 Ba4 C14 74.27(7) 2_777 . ?
O32 Ba4 C14 74.79(7) 2_677 . ?
O26 Ba4 C14 129.38(7) 2_777 . ?
O58 Ba4 C14 79.76(7) . . ?
O59 Ba4 C14 90.28(7) . . ?
O27 Ba4 C14 22.87(6) . . ?
O40 Ba4 C14 80.34(7) 2_777 . ?
O62 Ba5 O60 85.60(9) . . ?
O62 Ba5 O63 67.64(9) . . ?
O60 Ba5 O63 73.12(9) . . ?
O62 Ba5 O61 73.88(10) . . ?
O60 Ba5 O61 69.92(9) . . ?
O63 Ba5 O61 127.75(10) . . ?
O62 Ba5 O59 139.46(8) . . ?
O60 Ba5 O59 78.17(9) . . ?
O63 Ba5 O59 72.13(9) . . ?
O61 Ba5 O59 131.53(8) . . ?
O62 Ba5 O33 110.39(7) . . ?
O60 Ba5 O33 132.69(8) . . ?
O63 Ba5 O33 154.14(8) . . ?
O61 Ba5 O33 72.51(8) . . ?
O59 Ba5 O33 107.88(6) . . ?
O62 Ba5 O58 139.12(9) . . ?
O60 Ba5 O58 71.09(7) . . ?
O63 Ba5 O58 131.13(8) . . ?
O61 Ba5 O58 66.81(8) . . ?
O59 Ba5 O58 68.85(7) . . ?
O33 Ba5 O58 68.31(6) . . ?
O62 Ba5 O39 89.31(9) . . ?
O60 Ba5 O39 149.75(8) . . ?
O63 Ba5 O39 77.36(8) . . ?
O61 Ba5 O39 136.64(8) . . ?
O59 Ba5 O39 86.72(7) . . ?
O33 Ba5 O39 76.83(6) . . ?
O58 Ba5 O39 127.27(6) . . ?
O62 Ba5 O34 66.59(7) . . ?
O60 Ba5 O34 129.81(9) . . ?
O63 Ba5 O34 125.35(7) . . ?
O61 Ba5 O34 62.76(8) . . ?
O59 Ba5 O34 148.25(6) . . ?
O33 Ba5 O34 43.90(6) . . ?
O58 Ba5 O34 103.13(6) . . ?
O39 Ba5 O34 73.88(6) . . ?
O62 Ba5 C18 87.94(8) . . ?
O60 Ba5 C18 133.00(9) . . ?
O63 Ba5 C18 144.11(8) . . ?
O61 Ba5 C18 63.58(8) . . ?
O59 Ba5 C18 129.78(7) . . ?
O33 Ba5 C18 22.46(7) . . ?
O58 Ba5 C18 84.56(7) . . ?
O39 Ba5 C18 76.42(7) . . ?
O34 Ba5 C18 21.66(6) . . ?
O62 Ba5 Ba4 168.68(7) . . ?
O60 Ba5 Ba4 83.14(6) . . ?
O63 Ba5 Ba4 107.66(7) . . ?
O61 Ba5 Ba4 103.19(7) . . ?
O59 Ba5 Ba4 35.99(5) . . ?
O33 Ba5 Ba4 78.46(4) . . ?
O58 Ba5 Ba4 36.38(5) . . ?
O39 Ba5 Ba4 99.83(4) . . ?
O34 Ba5 Ba4 122.28(4) . . ?
C18 Ba5 Ba4 100.63(5) . . ?
O65 Ba6 O48 111.29(7) . . ?
O65 Ba6 O6 76.44(7) . 1_554 ?
O48 Ba6 O6 113.56(7) . 1_554 ?
O65 Ba6 O64 73.44(8) . . ?
O48 Ba6 O64 69.26(8) . . ?
O6 Ba6 O64 148.14(8) 1_554 . ?
O65 Ba6 O42 87.83(8) . 1_455 ?
O48 Ba6 O42 125.72(7) . 1_455 ?
O6 Ba6 O42 120.31(6) 1_554 1_455 ?
O64 Ba6 O42 68.86(8) . 1_455 ?
O65 Ba6 O34 151.29(7) . . ?
O48 Ba6 O34 69.92(6) . . ?
O6 Ba6 O34 130.68(7) 1_554 . ?
O64 Ba6 O34 80.92(7) . . ?
O42 Ba6 O34 70.77(7) 1_455 . ?
O65 Ba6 O36 131.37(7) . . ?
O48 Ba6 O36 117.07(7) . . ?
O6 Ba6 O36 80.17(7) 1_554 . ?
O64 Ba6 O36 128.42(8) . . ?
O42 Ba6 O36 68.44(8) 1_455 . ?
O34 Ba6 O36 58.60(6) . . ?
O65 Ba6 O44 69.05(7) . 1_455 ?
O48 Ba6 O44 175.13(7) . 1_455 ?
O6 Ba6 O44 61.63(6) 1_554 1_455 ?
O64 Ba6 O44 115.12(7) . 1_455 ?
O42 Ba6 O44 58.96(6) 1_455 1_455 ?
O34 Ba6 O44 112.28(6) . 1_455 ?
O36 Ba6 O44 62.33(7) . 1_455 ?
O65 Ba6 O46 141.49(7) . . ?
O48 Ba6 O46 58.34(7) . . ?
O6 Ba6 O46 75.77(7) 1_554 . ?
O64 Ba6 O46 124.23(7) . . ?
O42 Ba6 O46 129.45(7) 1_455 . ?
O34 Ba6 O46 65.08(7) . . ?
O36 Ba6 O46 68.27(7) . . ?
O44 Ba6 O46 118.17(6) 1_455 . ?
O65 Ba6 O5 77.96(7) . 1_554 ?
O48 Ba6 O5 73.82(6) . 1_554 ?
O6 Ba6 O5 42.11(6) 1_554 1_554 ?
O64 Ba6 O5 119.70(7) . 1_554 ?
O42 Ba6 O5 159.49(6) 1_455 1_554 ?
O34 Ba6 O5 127.23(6) . 1_554 ?
O36 Ba6 O5 110.41(6) . 1_554 ?
O44 Ba6 O5 101.70(6) 1_455 1_554 ?
O46 Ba6 O5 63.54(6) . 1_554 ?
O65 Ba6 C3 73.48(7) . 1_554 ?
O48 Ba6 C3 95.43(7) . 1_554 ?
O6 Ba6 C3 20.37(7) 1_554 1_554 ?
O64 Ba6 C3 134.71(8) . 1_554 ?
O42 Ba6 C3 138.79(7) 1_455 1_554 ?
O34 Ba6 C3 135.15(7) . 1_554 ?
O36 Ba6 C3 96.73(7) . 1_554 ?
O44 Ba6 C3 79.96(7) 1_455 1_554 ?
O46 Ba6 C3 71.15(7) . 1_554 ?
O5 Ba6 C3 22.09(6) 1_554 1_554 ?
O11 Cr1 O1 172.42(9) . . ?
O11 Cr1 O3 93.60(9) . . ?
O1 Cr1 O3 82.94(9) . . ?
O11 Cr1 O5 92.71(9) . . ?
O1 Cr1 O5 94.05(10) . . ?
O3 Cr1 O5 90.61(9) . . ?
O11 Cr1 O9 82.74(9) . . ?
O1 Cr1 O9 90.70(9) . . ?
O3 Cr1 O9 93.02(9) . . ?
O5 Cr1 O9 174.34(10) . . ?
O11 Cr1 O7 93.84(10) . . ?
O1 Cr1 O7 90.38(9) . . ?
O3 Cr1 O7 170.30(9) . . ?
O5 Cr1 O7 82.84(9) . . ?
O9 Cr1 O7 94.08(9) . . ?
O19 Cr2 O23 92.84(9) . . ?
O19 Cr2 O15 174.45(10) . . ?
O23 Cr2 O15 92.55(9) . . ?
O19 Cr2 O21 88.00(9) . . ?
O23 Cr2 O21 82.84(9) . . ?
O15 Cr2 O21 93.99(10) . . ?
O19 Cr2 O13 92.99(9) . . ?
O23 Cr2 O13 171.42(9) . . ?
O15 Cr2 O13 81.80(9) . . ?
O21 Cr2 O13 91.09(9) . . ?
O19 Cr2 O17 82.50(9) . . ?
O23 Cr2 O17 95.74(9) . . ?
O15 Cr2 O17 95.64(9) . . ?
O21 Cr2 O17 170.32(9) . . ?
O13 Cr2 O17 91.25(9) . . ?
O29 Cr3 O31 83.27(9) . . ?
O29 Cr3 O27 93.87(9) . . ?
O31 Cr3 O27 87.74(9) . . ?
O29 Cr3 O35 92.10(9) . . ?
O31 Cr3 O35 95.26(9) . . ?
O27 Cr3 O35 173.61(9) . . ?
O29 Cr3 O33 172.99(9) . . ?
O31 Cr3 O33 93.06(9) . . ?
O27 Cr3 O33 91.95(9) . . ?
O35 Cr3 O33 82.26(9) . . ?
O29 Cr3 O25 93.52(9) . . ?
O31 Cr3 O25 169.44(9) . . ?
O27 Cr3 O25 82.43(9) . . ?
O35 Cr3 O25 94.91(9) . . ?
O33 Cr3 O25 91.12(9) . . ?
O37 Cr4 O43 91.20(9) . . ?
O37 Cr4 O47 173.55(10) . . ?
O43 Cr4 O47 92.57(10) . . ?
O37 Cr4 O45 91.64(10) . . ?
O43 Cr4 O45 88.66(9) . . ?
O47 Cr4 O45 83.22(9) . . ?
O37 Cr4 O41 92.68(10) . . ?
O43 Cr4 O41 82.02(9) . . ?
O47 Cr4 O41 93.02(10) . . ?
O45 Cr4 O41 169.80(9) . . ?
O37 Cr4 O39 82.34(9) . . ?
O43 Cr4 O39 173.27(10) . . ?
O47 Cr4 O39 94.04(10) . . ?
O45 Cr4 O39 93.38(9) . . ?
O41 Cr4 O39 96.35(9) . . ?
C1 O1 Cr1 113.76(19) . . ?
C1 O2 Ba1 117.92(19) . 2_868 ?
C1 O2 Ba1 112.57(19) . . ?
Ba1 O2 Ba1 117.30(8) 2_868 . ?
C2 O3 Cr1 114.53(19) . . ?
C2 O4 Ba1 113.9(2) . 2_868 ?
C3 O5 Cr1 113.65(19) . . ?
C3 O5 Ba6 83.13(17) . 1_556 ?
Cr1 O5 Ba6 160.77(10) . 1_556 ?
C3 O6 Ba6 107.94(19) . 1_556 ?
C3 O6 Ba1 120.3(2) . 2_768 ?
Ba6 O6 Ba1 121.67(8) 1_556 2_768 ?
C4 O7 Cr1 113.45(19) . . ?
C4 O8 Ba1 118.4(2) . 2_768 ?
C5 O9 Cr1 114.19(19) . . ?
C5 O9 Ba2 100.80(17) . . ?
Cr1 O9 Ba2 144.97(10) . . ?
C5 O10 Ba3 117.7(2) . . ?
C5 O10 Ba2 91.22(19) . . ?
Ba3 O10 Ba2 145.38(8) . . ?
C6 O11 Cr1 114.69(19) . . ?
C6 O12 Ba3 119.7(2) . . ?
C7 O13 Cr2 113.75(19) . . ?
C7 O13 Ba2 100.89(18) . . ?
Cr2 O13 Ba2 141.81(10) . . ?
C7 O14 Ba1 115.1(2) . 2_868 ?
C7 O14 Ba2 90.01(19) . . ?
Ba1 O14 Ba2 154.09(8) 2_868 . ?
C8 O15 Cr2 114.7(2) . . ?
C8 O16 Ba1 128.3(2) . 2_868 ?
C9 O17 Cr2 113.31(19) . . ?
C9 O18 Ba4 128.28(19) . 2_777 ?
C9 O18 Ba3 109.47(19) . . ?
Ba4 O18 Ba3 106.13(7) 2_777 . ?
C10 O19 Cr2 115.24(19) . . ?
C10 O20 Ba3 118.8(2) . . ?
C11 O21 Cr2 113.41(19) . . ?
C11 O22 Ba3 118.1(2) . 1_655 ?
C12 O23 Cr2 114.5(2) . . ?
C12 O24 Ba3 121.4(2) . 1_655 ?
C13 O25 Cr3 114.04(18) . . ?
C13 O26 Ba3 126.98(19) . . ?
C13 O26 Ba4 116.60(19) . 2_777 ?
Ba3 O26 Ba4 111.80(7) . 2_777 ?
C14 O27 Cr3 114.23(19) . . ?
C14 O27 Ba4 87.65(17) . . ?
Cr3 O27 Ba4 152.41(10) . . ?
C14 O28 Ba4 101.83(19) . . ?
C14 O28 Ba4 116.95(19) . 2_777 ?
Ba4 O28 Ba4 120.79(8) . 2_777 ?
C15 O29 Cr3 114.37(19) . . ?
C15 O30 Ba4 120.9(2) . 2_677 ?
C16 O31 Cr3 113.6(2) . . ?
C16 O32 Ba4 117.4(2) . 2_677 ?
C18 O33 Cr3 114.33(19) . . ?
C18 O33 Ba5 99.64(17) . . ?
Cr3 O33 Ba5 142.97(10) . . ?
C18 O34 Ba6 118.91(19) . . ?
C18 O34 Ba5 91.21(18) . . ?
Ba6 O34 Ba5 143.61(8) . . ?
C17 O35 Cr3 115.01(19) . . ?
C17 O36 Ba6 120.2(2) . . ?
C19 O37 Cr4 115.4(2) . . ?
C19 O38 Ba4 129.2(2) . 2_777 ?
C20 O39 Cr4 114.1(2) . . ?
C20 O39 Ba5 105.07(18) . . ?
Cr4 O39 Ba5 138.81(10) . . ?
C20 O40 Ba4 112.1(2) . 2_777 ?
C21 O41 Cr4 114.8(2) . . ?
C21 O42 Ba6 120.3(2) . 1_655 ?
C22 O43 Cr4 115.61(19) . . ?
C22 O44 Ba6 118.42(19) . 1_655 ?
C22 O44 Ba1 125.91(19) . 2_867 ?
Ba6 O44 Ba1 115.13(7) 1_655 2_867 ?
C23 O45 Cr4 113.42(19) . . ?
C23 O46 Ba6 108.63(19) . . ?
C24 O47 Cr4 114.0(2) . . ?
C24 O48 Ba6 114.2(2) . . ?
Ba1 O49 Ba2 110.31(8) . . ?
Ba2 O50 Ba1 112.44(8) . . ?
Ba4 O58 Ba5 106.89(7) . . ?
Ba5 O59 Ba4 109.48(8) . . ?
O2 C1 O1 124.9(3) . . ?
O2 C1 C2 119.8(3) . . ?
O1 C1 C2 115.3(3) . . ?
O4 C2 O3 126.6(3) . . ?
O4 C2 C1 120.3(3) . . ?
O3 C2 C1 113.0(3) . . ?
O6 C3 O5 124.8(3) . . ?
O6 C3 C4 119.9(3) . . ?
O5 C3 C4 115.3(3) . . ?
O6 C3 Ba6 51.70(16) . 1_556 ?
O5 C3 Ba6 74.78(16) . 1_556 ?
C4 C3 Ba6 162.8(2) . 1_556 ?
O8 C4 O7 126.5(3) . . ?
O8 C4 C3 119.3(3) . . ?
O7 C4 C3 114.3(3) . . ?
O10 C5 O9 124.3(3) . . ?
O10 C5 C6 121.6(3) . . ?
O9 C5 C6 114.1(3) . . ?
O10 C5 Ba2 67.40(17) . . ?
O9 C5 Ba2 56.91(15) . . ?
C6 C5 Ba2 171.0(2) . . ?
O12 C6 O11 126.8(3) . . ?
O12 C6 C5 118.9(3) . . ?
O11 C6 C5 114.3(3) . . ?
O14 C7 O13 125.3(3) . . ?
O14 C7 C8 120.8(3) . . ?
O13 C7 C8 113.9(3) . . ?
O14 C7 Ba2 68.50(18) . . ?
O13 C7 Ba2 57.09(15) . . ?
C8 C7 Ba2 169.1(2) . . ?
O16 C8 O15 126.1(3) . . ?
O16 C8 C7 119.5(3) . . ?
O15 C8 C7 114.5(3) . . ?
O18 C9 O17 126.1(3) . . ?
O18 C9 C10 119.5(3) . . ?
O17 C9 C10 114.4(3) . . ?
O20 C10 O19 126.2(3) . . ?
O20 C10 C9 119.4(3) . . ?
O19 C10 C9 114.4(3) . . ?
O22 C11 O21 126.0(3) . . ?
O22 C11 C12 119.8(3) . . ?
O21 C11 C12 114.1(3) . . ?
O24 C12 O23 126.3(3) . . ?
O24 C12 C11 119.8(3) . . ?
O23 C12 C11 113.9(3) . . ?
O26 C13 O25 126.9(3) . . ?
O26 C13 C14 118.7(3) . . ?
O25 C13 C14 114.3(3) . . ?
O28 C14 O27 124.2(3) . . ?
O28 C14 C13 120.8(3) . . ?
O27 C14 C13 114.9(3) . . ?
O28 C14 Ba4 56.98(16) . . ?
O27 C14 Ba4 69.48(16) . . ?
C13 C14 Ba4 162.09(19) . . ?
O30 C15 O29 126.2(3) . . ?
O30 C15 C16 119.9(3) . . ?
O29 C15 C16 113.9(3) . . ?
O32 C16 O31 126.5(3) . . ?
O32 C16 C15 119.4(3) . . ?
O31 C16 C15 114.1(3) . . ?
O36 C17 O35 126.7(3) . . ?
O36 C17 C18 119.6(3) . . ?
O35 C17 C18 113.7(3) . . ?
O34 C18 O33 124.0(3) . . ?
O34 C18 C17 121.4(3) . . ?
O33 C18 C17 114.6(3) . . ?
O34 C18 Ba5 67.13(17) . . ?
O33 C18 Ba5 57.90(15) . . ?
C17 C18 Ba5 166.46(19) . . ?
O38 C19 O37 124.5(3) . . ?
O38 C19 C20 121.2(3) . . ?
O37 C19 C20 114.3(3) . . ?
O40 C20 O39 125.7(3) . . ?
O40 C20 C19 120.5(3) . . ?
O39 C20 C19 113.7(3) . . ?
O42 C21 O41 126.1(3) . . ?
O42 C21 C22 120.3(3) . . ?
O41 C21 C22 113.6(3) . . ?
O44 C22 O43 125.0(3) . . ?
O44 C22 C21 121.1(3) . . ?
O43 C22 C21 113.9(3) . . ?
O46 C23 O45 125.8(3) . . ?
O46 C23 C24 119.6(3) . . ?
O45 C23 C24 114.6(3) . . ?
O48 C24 O47 126.2(3) . . ?
O48 C24 C23 119.6(3) . . ?
O47 C24 C23 114.2(3) . . ?

loop_
_geom_bond_atom_site_label_1
_geom_bond_atom_site_label_2
_geom_bond_distance
_geom_bond_site_symmetry_2
_geom_bond_publ_flag
Ba1 O16 2.767(2) 2_868 ?
Ba1 O6 2.793(2) 2_768 ?
Ba1 O2 2.801(2) 2_868 ?
Ba1 O2 2.812(2) . ?
Ba1 O8 2.860(2) 2_768 ?
Ba1 O4 2.874(2) 2_868 ?
Ba1 O44 2.903(2) 2_867 ?
Ba1 O49 2.917(2) . ?
Ba1 O50 2.925(2) . ?
Ba1 O14 3.106(2) 2_868 ?
Ba1 Ba2 4.7933(4) . ?
Ba1 Ba1 4.7936(4) 2_868 ?
Ba2 O52 2.705(3) . ?
Ba2 O51 2.711(3) . ?
Ba2 O53 2.729(2) . ?
Ba2 O50 2.842(2) . ?
Ba2 O9 2.863(2) . ?
Ba2 O13 2.879(2) . ?
Ba2 O54 2.887(3) . ?
Ba2 O49 2.924(2) . ?
Ba2 O10 3.099(2) . ?
Ba2 O14 3.133(2) . ?
Ba2 C5 3.356(3) . ?
Ba2 C7 3.367(3) . ?
Ba3 O55 2.776(2) . ?
Ba3 O26 2.783(2) . ?
Ba3 O20 2.801(2) . ?
Ba3 O56 2.807(3) . ?
Ba3 O24 2.818(2) 1_455 ?
Ba3 O57 2.887(3) . ?
Ba3 O22 2.899(2) 1_455 ?
Ba3 O12 2.907(2) . ?
Ba3 O10 2.908(2) . ?
Ba3 O18 3.073(2) . ?
Ba3 Ba4 4.7097(4) 2_777 ?
Ba4 O38 2.760(2) 2_777 ?
Ba4 O30 2.794(2) 2_677 ?
Ba4 O18 2.816(2) 2_777 ?
Ba4 O28 2.833(2) . ?
Ba4 O28 2.872(2) 2_777 ?
Ba4 O32 2.882(2) 2_677 ?
Ba4 O26 2.904(2) 2_777 ?
Ba4 O58 2.924(2) . ?
Ba4 O59 2.940(2) . ?
Ba4 O27 3.100(2) . ?
Ba4 O40 3.251(3) 2_777 ?
Ba4 C14 3.307(3) . ?
Ba5 O62 2.654(3) . ?
Ba5 O60 2.724(3) . ?
Ba5 O63 2.752(3) . ?
Ba5 O61 2.806(3) . ?
Ba5 O59 2.837(2) . ?
Ba5 O33 2.859(2) . ?
Ba5 O58 2.949(2) . ?
Ba5 O39 2.966(2) . ?
Ba5 O34 3.067(2) . ?
Ba5 C18 3.328(3) . ?
Ba6 O65 2.755(2) . ?
Ba6 O48 2.768(2) . ?
Ba6 O6 2.777(2) 1_554 ?
Ba6 O64 2.826(3) . ?
Ba6 O42 2.829(2) 1_455 ?
Ba6 O34 2.851(2) . ?
Ba6 O36 2.852(2) . ?
Ba6 O44 2.860(2) 1_455 ?
Ba6 O46 2.887(2) . ?
Ba6 O5 3.273(2) 1_554 ?
Ba6 C3 3.367(3) 1_554 ?
Cr1 O11 1.964(2) . ?
Cr1 O1 1.965(2) . ?
Cr1 O3 1.970(2) . ?
Cr1 O5 1.970(2) . ?
Cr1 O9 1.974(2) . ?
Cr1 O7 1.987(2) . ?
Cr2 O19 1.951(2) . ?
Cr2 O23 1.952(2) . ?
Cr2 O15 1.973(2) . ?
Cr2 O21 1.981(2) . ?
Cr2 O13 1.996(2) . ?
Cr2 O17 1.997(2) . ?
Cr3 O29 1.952(2) . ?
Cr3 O31 1.967(2) . ?
Cr3 O27 1.969(2) . ?
Cr3 O35 1.978(2) . ?
Cr3 O33 1.983(2) . ?
Cr3 O25 1.991(2) . ?
Cr4 O37 1.956(2) . ?
Cr4 O43 1.962(2) . ?
Cr4 O47 1.964(2) . ?
Cr4 O45 1.969(2) . ?
Cr4 O41 1.980(2) . ?
Cr4 O39 1.986(2) . ?
O1 C1 1.282(4) . ?
O2 C1 1.229(4) . ?
O2 Ba1 2.801(2) 2_868 ?
O3 C2 1.289(4) . ?
O4 C2 1.220(4) . ?
O4 Ba1 2.874(2) 2_868 ?
O5 C3 1.275(4) . ?
O5 Ba6 3.273(2) 1_556 ?
O6 C3 1.232(4) . ?
O6 Ba6 2.777(2) 1_556 ?
O6 Ba1 2.793(2) 2_768 ?
O7 C4 1.282(4) . ?
O8 C4 1.229(4) . ?
O8 Ba1 2.860(2) 2_768 ?
O9 C5 1.296(4) . ?
O10 C5 1.223(4) . ?
O11 C6 1.288(4) . ?
O12 C6 1.223(4) . ?
O13 C7 1.285(4) . ?
O14 C7 1.234(4) . ?
O14 Ba1 3.106(2) 2_868 ?
O15 C8 1.275(4) . ?
O16 C8 1.229(4) . ?
O16 Ba1 2.767(2) 2_868 ?
O17 C9 1.294(4) . ?
O18 C9 1.224(4) . ?
O18 Ba4 2.816(2) 2_777 ?
O19 C10 1.284(4) . ?
O20 C10 1.219(4) . ?
O21 C11 1.285(4) . ?
O22 C11 1.232(4) . ?
O22 Ba3 2.899(2) 1_655 ?
O23 C12 1.289(4) . ?
O24 C12 1.224(4) . ?
O24 Ba3 2.818(2) 1_655 ?
O25 C13 1.283(4) . ?
O26 C13 1.228(4) . ?
O26 Ba4 2.904(2) 2_777 ?
O27 C14 1.286(4) . ?
O28 C14 1.222(4) . ?
O28 Ba4 2.872(2) 2_777 ?
O29 C15 1.288(4) . ?
O30 C15 1.221(4) . ?
O30 Ba4 2.794(2) 2_677 ?
O31 C16 1.287(4) . ?
O32 C16 1.228(4) . ?
O32 Ba4 2.882(2) 2_677 ?
O33 C18 1.289(4) . ?
O34 C18 1.229(4) . ?
O35 C17 1.290(4) . ?
O36 C17 1.219(4) . ?
O37 C19 1.285(4) . ?
O38 C19 1.222(4) . ?
O38 Ba4 2.760(2) 2_777 ?
O39 C20 1.299(4) . ?
O40 C20 1.214(4) . ?
O40 Ba4 3.251(3) 2_777 ?
O41 C21 1.294(4) . ?
O42 C21 1.223(4) . ?
O42 Ba6 2.829(2) 1_655 ?
O43 C22 1.284(4) . ?
O44 C22 1.227(4) . ?
O44 Ba6 2.860(2) 1_655 ?
O44 Ba1 2.903(2) 2_867 ?
O45 C23 1.284(4) . ?
O46 C23 1.223(4) . ?
O47 C24 1.286(4) . ?
O48 C24 1.225(4) . ?
C1 C2 1.549(4) . ?
C3 C4 1.546(4) . ?
C3 Ba6 3.367(3) 1_556 ?
C5 C6 1.544(4) . ?
C7 C8 1.548(4) . ?
C9 C10 1.540(4) . ?
C11 C12 1.554(4) . ?
C13 C14 1.538(4) . ?
C15 C16 1.556(4) . ?
C17 C18 1.549(4) . ?
C19 C20 1.545(5) . ?
C21 C22 1.547(4) . ?
C23 C24 1.547(4) . ?
